data_7132476
loop_
_publ_author_name
'Kharel, Ranjan'
'Yadav, Jyoti'
'Konar, Sanjit'

_publ_section_title
;
 Modulation of single-chain magnet behaviour in a heterometallic
 Fe<sub>2</sub>Co cyanide-bridged 2D sheet.
;
_journal_issue 7
_journal_name_full 'Chemical communications (Cambridge, England)'
_journal_page_first 839
_journal_page_last 842
_journal_paper_doi 10.1039/d3cc03647b
_journal_volume 60
_journal_year 2024
_chemical_formula_moiety 'C42 H34 B2 Co Fe2 N24, 1.5(H2 O), 2(O)'
_chemical_formula_sum 'C42 H37 B2 Co Fe2 N24 O3.5'
_chemical_formula_weight 1126.20
_space_group_crystal_system triclinic
_space_group_IT_number 2
_space_group_name_Hall '-P 1'
_space_group_name_H-M_alt 'P -1'
_atom_sites_solution_hydrogens mixed
_atom_sites_solution_primary dual
_audit_creation_date 2023-11-07
_audit_creation_method
;
Olex2 1.2
(compiled 2018.05.29 svn.r3508 for OlexSys, GUI svn.r5506)
;
_audit_update_record
;
2023-11-16 deposited with the CCDC.	2023-12-14 downloaded from the CCDC.
;
_cell_angle_alpha 68.781(9)
_cell_angle_beta 86.578(10)
_cell_angle_gamma 79.806(10)
_cell_formula_units_Z 2
_cell_length_a 12.176(4)
_cell_length_b 13.726(4)
_cell_length_c 16.323(5)
_cell_measurement_reflns_used 3409
_cell_measurement_temperature 103.00
_cell_measurement_theta_max 20.76
_cell_measurement_theta_min 2.17
_cell_volume 2502.9(14)
_computing_cell_refinement 'SAINT V8.40A (?, 2016)'
_computing_data_collection 'Bruker Instrument Server (BIS) V6.2.15/2021-03-15'
_computing_data_reduction 'SAINT V8.40A (?, 2016)'
_computing_molecular_graphics 'Olex2 (Dolomanov et al., 2009)'
_computing_publication_material 'Olex2 (Dolomanov et al., 2009)'
_computing_structure_refinement 'ShelXL (Sheldrick, 2015)'
_computing_structure_solution 'ShelXT (Sheldrick, 2015)'
_diffrn_ambient_temperature 103.0
_diffrn_measured_fraction_theta_full 0.990
_diffrn_measured_fraction_theta_max 0.966
_diffrn_measurement_device_type 'Bruker APEX-II CCD'
_diffrn_measurement_method '\f and \w scans'
_diffrn_radiation_type MoK\a
_diffrn_radiation_wavelength 0.71073
_diffrn_reflns_av_R_equivalents 0.1160
_diffrn_reflns_av_unetI/netI 0.1473
_diffrn_reflns_Laue_measured_fraction_full 0.990
_diffrn_reflns_Laue_measured_fraction_max 0.966
_diffrn_reflns_limit_h_max 15
_diffrn_reflns_limit_h_min -15
_diffrn_reflns_limit_k_max 17
_diffrn_reflns_limit_k_min -17
_diffrn_reflns_limit_l_max 20
_diffrn_reflns_limit_l_min -20
_diffrn_reflns_number 31092
_diffrn_reflns_point_group_measured_fraction_full 0.990
_diffrn_reflns_point_group_measured_fraction_max 0.966
_diffrn_reflns_theta_full 25.242
_diffrn_reflns_theta_max 26.758
_diffrn_reflns_theta_min 2.201
_diffrn_standards_number 0
_exptl_absorpt_coefficient_mu 0.966
_exptl_absorpt_correction_T_max 0.7454
_exptl_absorpt_correction_T_min 0.6167
_exptl_absorpt_correction_type multi-scan
_exptl_absorpt_process_details
;
SADABS-2016/2 (Bruker,2016/2) was used for absorption correction.
wR2(int) was 0.1075 before and 0.0774 after correction.
The Ratio of minimum to maximum transmission is 0.8273.
The \l/2 correction factor is Not present.
;
_exptl_crystal_colour Red
_exptl_crystal_density_diffrn 1.494
_exptl_crystal_description Rod
_exptl_crystal_F_000 1148
_exptl_crystal_preparation 'Magnetic properties'
_exptl_crystal_size_max 0.23
_exptl_crystal_size_mid 0.12
_exptl_crystal_size_min 0.07
_refine_diff_density_max 0.669
_refine_diff_density_min -0.577
_refine_diff_density_rms 0.098
_refine_ls_extinction_coef 0.0020(5)
_refine_ls_extinction_expression Fc^*^=kFc[1+0.001xFc^2^\l^3^/sin(2\q)]^-1/4^
_refine_ls_extinction_method 'SHELXL-2018/1 (Sheldrick 2018)'
_refine_ls_goodness_of_fit_ref 0.971
_refine_ls_hydrogen_treatment constr
_refine_ls_matrix_type full
_refine_ls_number_parameters 731
_refine_ls_number_reflns 10307
_refine_ls_number_restraints 0
_refine_ls_restrained_S_all 0.971
_refine_ls_R_factor_all 0.1424
_refine_ls_R_factor_gt 0.0681
_refine_ls_shift/su_max 0.001
_refine_ls_shift/su_mean 0.000
_refine_ls_structure_factor_coef Fsqd
_refine_ls_weighting_details 'w=1/[\s^2^(Fo^2^)+(0.0661P)^2^] where P=(Fo^2^+2Fc^2^)/3'
_refine_ls_weighting_scheme calc
_refine_ls_wR_factor_gt 0.1471
_refine_ls_wR_factor_ref 0.1858
_reflns_Friedel_coverage 0.000
_reflns_number_gt 5228
_reflns_number_total 10307
_reflns_threshold_expression 'I > 2\s(I)'
_cod_data_source_file d3cc03647b2.cif
_cod_data_source_block Complex-1_103K
_cod_depositor_comments 'Adding full bibliography for 7132476--7132479.cif.'
_cod_original_formula_sum 'C42 H37 B2 Co Fe2 N24 O3.50'
_cod_database_code 7132476
_shelx_shelxl_version_number 2018/1
_shelx_space_group_comment
;
The symmetry employed for this shelxl refinement is uniquely defined
by the following loop, which should always be used as a source of
symmetry information in preference to the above space-group names.
They are only intended as comments.
;
_olex2_refinement_description
;
1. Fixed Uiso
 At 1.2 times of:
  All B(H) groups, All C(H) groups
 At 1.5 times of:
  All O(H,H) groups
2. Others
 Fixed Sof: C29A(0.67) H29A(0.67) C30A(0.67) H30A(0.67) O1(0.5) H1B(0.5)
 H1C(0.5) O4(0.5) O2(0.5) O5A(0.5) C30B(0.33) H30B(0.33) C29B(0.33) H29B(0.33)
 O5B(0.3) O5C(0.2)
3.a Free rotating group:
 O3(H3A,H3B), O1(H1B,H1C)
3.b Ternary CH refined with riding coordinates:
 B2(H2A), B1(H1A)
3.c Aromatic/amide H refined with riding coordinates:
 C4(H4), C37(H37), C15(H15), C7(H7), C18(H18), C39(H39), C34(H34), C28(H28),
 C36(H36), C23(H23), C1(H1), C38(H38), C17(H17), C35(H35), C40(H40), C24(H24),
 C3(H3), C6(H6), C42(H42), C26(H26), C5(H5), C27(H27), C9(H9), C2(H2), C20(H20),
  C41(H41), C8(H8), C21(H21), C13(H13), C14(H14), C29A(H29A), C30A(H30A),
 C30B(H30B), C29B(H29B)
;
_smtbx_masks_void_probe_radius 1.2
_smtbx_masks_void_truncation_radius 1.2
_olex2_submission_special_instructions 'No special instructions were received'

loop_
_space_group_symop_operation_xyz
'x, y, z'
'-x, -y, -z'

loop_
_atom_site_label
_atom_site_type_symbol
_atom_site_fract_x
_atom_site_fract_y
_atom_site_fract_z
_atom_site_U_iso_or_equiv
_atom_site_adp_type
_atom_site_occupancy
_atom_site_site_symmetry_order
_atom_site_calc_flag
_atom_site_refinement_flags_posn
_atom_site_refinement_flags_adp
_atom_site_refinement_flags_occupancy
_atom_site_disorder_assembly
_atom_site_disorder_group
Co2 Co 1.000000 0.000000 1.000000 0.0268(3) Uani 1 2 d S T P . .
Co1 Co 0.000000 0.500000 0.000000 0.0321(3) Uani 1 2 d S T P . .
Fe1 Fe -0.00736(7) 0.85194(7) -0.24147(5) 0.0312(2) Uani 1 1 d . . . . .
Fe2 Fe 0.81935(7) -0.30734(7) 1.20261(5) 0.0380(3) Uani 1 1 d . . . . .
N1 N -0.0443(4) 0.9808(4) -0.3467(3) 0.0366(12) Uani 1 1 d . . . . .
N3 N -0.0393(4) 0.7677(4) -0.3102(3) 0.0308(11) Uani 1 1 d . . . . .
N5 N -0.1653(4) 0.8683(4) -0.2103(3) 0.0355(12) Uani 1 1 d . . . . .
N4 N -0.1327(4) 0.7985(4) -0.3597(3) 0.0344(12) Uani 1 1 d . . . . .
N2 N -0.1316(4) 0.9895(4) -0.3989(3) 0.0358(12) Uani 1 1 d . . . . .
N22 N 0.9348(4) -0.3603(4) 1.3681(3) 0.0355(12) Uani 1 1 d . . . . .
N20 N 0.7715(4) -0.4452(4) 1.3786(3) 0.0374(12) Uani 1 1 d . . . . .
N9 N 0.0343(4) 0.6466(4) -0.0835(3) 0.0379(12) Uani 1 1 d . . . . .
N12 N 0.5167(4) 0.2895(4) 0.4723(3) 0.0372(12) Uani 1 1 d . . . . .
N7 N 0.0319(4) 0.9526(4) -0.1100(3) 0.0370(12) Uani 1 1 d . . . . .
N21 N 0.9501(4) -0.3375(4) 1.2793(3) 0.0399(13) Uani 1 1 d . . . . .
N13 N 0.4875(4) 0.3391(4) 0.5228(3) 0.0398(13) Uani 1 1 d . . . . .
N6 N -0.2441(4) 0.8941(4) -0.2739(3) 0.0367(12) Uani 1 1 d . . . . .
N11 N 0.2958(4) 0.4182(4) 0.1499(3) 0.0438(14) Uani 1 1 d . . . . .
N19 N 0.7660(4) -0.4302(4) 1.2908(3) 0.0391(12) Uani 1 1 d . . . . .
N18 N 0.9387(4) -0.4374(4) 1.0962(3) 0.0385(12) Uani 1 1 d . . . . .
N23 N 0.7414(4) -0.2171(4) 1.2650(3) 0.0437(13) Uani 1 1 d . . . . .
N10 N 0.1601(4) 0.4611(4) 0.0547(3) 0.0374(12) Uani 1 1 d . . . . .
N24 N 0.7468(4) -0.2538(4) 1.3551(3) 0.0405(13) Uani 1 1 d . . . . .
N16 N 0.9183(5) -0.1257(4) 1.0661(3) 0.0477(14) Uani 1 1 d . . . . .
N8 N 0.2384(5) 0.8318(5) -0.2954(3) 0.0521(15) Uani 1 1 d . . . . .
C12 C 0.0250(5) 0.7256(5) -0.1417(4) 0.0343(14) Uani 1 1 d . . . . .
C33 C 0.8947(5) -0.3903(5) 1.1383(4) 0.0353(14) Uani 1 1 d . . . . .
C19 C 0.4553(5) 0.3299(5) 0.3913(4) 0.0376(15) Uani 1 1 d . . . . .
N17 N 0.6155(5) -0.2604(5) 1.0843(4) 0.0560(16) Uani 1 1 d . . . . .
C4 C 0.0065(5) 0.6713(5) -0.3093(4) 0.0371(14) Uani 1 1 d . . . . .
H4 H 0.072868 0.630740 -0.278494 0.045 Uiso 1 1 calc R . . . .
C22 C 0.5502(5) 0.2938(5) 0.6037(4) 0.0361(14) Uani 1 1 d . . . . .
C37 C 1.0591(5) -0.3353(5) 1.2647(4) 0.0399(15) Uani 1 1 d . . . . .
H37 H 1.093649 -0.322322 1.208899 0.048 Uiso 1 1 calc R . . . .
C10 C 0.0236(5) 0.9191(5) -0.1646(4) 0.0339(14) Uani 1 1 d . . . . .
N15 N 0.8503(4) 0.0889(6) 0.9418(3) 0.0636(19) Uani 1 1 d . . . . .
C15 C 0.1866(5) 0.4461(5) 0.1360(3) 0.0352(14) Uani 1 1 d . . . . .
H15 H 0.133970 0.454320 0.179318 0.042 Uiso 1 1 calc R . . . .
C7 C -0.2195(5) 0.8590(5) -0.1346(4) 0.0456(16) Uani 1 1 d . . . . .
H7 H -0.184908 0.840374 -0.079084 0.055 Uiso 1 1 calc R . . . .
C18 C 0.3722(5) 0.4156(5) 0.3663(4) 0.0399(15) Uani 1 1 d . . . . .
H18 H 0.350556 0.454260 0.404179 0.048 Uiso 1 1 calc R . . . .
C39 C 1.0324(5) -0.3691(5) 1.4056(4) 0.0390(15) Uani 1 1 d . . . . .
H39 H 1.043620 -0.383054 1.466134 0.047 Uiso 1 1 calc R . . . .
C31 C 0.8773(5) -0.1905(5) 1.1156(4) 0.0396(15) Uani 1 1 d . . . . .
C34 C 0.7301(5) -0.5157(5) 1.2866(4) 0.0398(15) Uani 1 1 d . . . . .
H34 H 0.717027 -0.526435 1.233953 0.048 Uiso 1 1 calc R . . . .
C28 C 0.8176(5) 0.1172(5) 0.8624(4) 0.0388(15) Uani 1 1 d . . . . .
H28 H 0.864249 0.099684 0.819280 0.047 Uiso 1 1 calc R . . . .
C36 C 0.7396(5) -0.5375(5) 1.4262(4) 0.0384(15) Uani 1 1 d . . . . .
H36 H 0.734681 -0.565346 1.488443 0.046 Uiso 1 1 calc R . . . .
C23 C 0.5202(5) 0.3394(5) 0.6643(4) 0.0415(15) Uani 1 1 d . . . . .
H23 H 0.461748 0.398711 0.651773 0.050 Uiso 1 1 calc R . . . .
N14 N 0.7168(5) 0.1716(6) 0.8433(3) 0.080(2) Uani 1 1 d . . . . .
C1 C 0.0051(5) 1.0655(5) -0.3875(4) 0.0404(15) Uani 1 1 d . . . . .
H1 H 0.068758 1.080110 -0.365994 0.049 Uiso 1 1 calc R . . . .
C16 C 0.3541(5) 0.3884(5) 0.2324(4) 0.0393(15) Uani 1 1 d . . . . .
C38 C 1.1147(6) -0.3545(5) 1.3419(4) 0.0438(16) Uani 1 1 d . . . . .
H38 H 1.192005 -0.357122 1.349488 0.053 Uiso 1 1 calc R . . . .
C25 C 0.6595(5) 0.2140(6) 0.7604(4) 0.0497(19) Uani 1 1 d . . . . .
C17 C 0.3192(5) 0.4468(5) 0.2861(4) 0.0409(15) Uani 1 1 d . . . . .
H17 H 0.260870 0.506181 0.268257 0.049 Uiso 1 1 calc R . . . .
C35 C 0.7151(5) -0.5854(5) 1.3707(4) 0.0424(16) Uani 1 1 d . . . . .
H35 H 0.692464 -0.652632 1.386623 0.051 Uiso 1 1 calc R . . . .
C32 C 0.6918(6) -0.2777(5) 1.1279(4) 0.0454(16) Uani 1 1 d . . . . .
C40 C 0.6855(5) -0.1183(5) 1.2379(4) 0.0471(17) Uani 1 1 d . . . . .
H40 H 0.669628 -0.074442 1.178309 0.056 Uiso 1 1 calc R . . . .
C24 C 0.5750(5) 0.2995(6) 0.7451(4) 0.0446(17) Uani 1 1 d . . . . .
H24 H 0.554605 0.330376 0.788534 0.054 Uiso 1 1 calc R . . . .
C3 C -0.1349(6) 1.0778(5) -0.4705(4) 0.0482(17) Uani 1 1 d . . . . .
H3 H -0.187388 1.101586 -0.517292 0.058 Uiso 1 1 calc R . . . .
C11 C 0.1475(5) 0.8387(5) -0.2743(4) 0.0403(16) Uani 1 1 d . . . . .
C6 C -0.1438(6) 0.7212(5) -0.3897(4) 0.0458(17) Uani 1 1 d . . . . .
H6 H -0.202955 0.723430 -0.426078 0.055 Uiso 1 1 calc R . . . .
C42 C 0.6927(5) -0.1759(5) 1.3826(4) 0.0430(16) Uani 1 1 d . . . . .
H42 H 0.683275 -0.180898 1.442090 0.052 Uiso 1 1 calc R . . . .
C26 C 0.6907(6) 0.1680(6) 0.6980(4) 0.0536(18) Uani 1 1 d . . . . .
H26 H 0.749164 0.108913 0.709368 0.064 Uiso 1 1 calc R . . . .
C5 C -0.0564(6) 0.6387(6) -0.3594(4) 0.0465(17) Uani 1 1 d . . . . .
H5 H -0.042421 0.574212 -0.370371 0.056 Uiso 1 1 calc R . . . .
C27 C 0.6343(6) 0.2106(6) 0.6192(4) 0.0538(18) Uani 1 1 d . . . . .
H27 H 0.654797 0.181019 0.574969 0.065 Uiso 1 1 calc R . . . .
C9 C -0.3448(5) 0.9021(6) -0.2375(4) 0.0514(18) Uani 1 1 d . . . . .
H9 H -0.413770 0.919957 -0.268106 0.062 Uiso 1 1 calc R . . . .
C2 C -0.0494(6) 1.1279(5) -0.4644(4) 0.0505(18) Uani 1 1 d . . . . .
H2 H -0.031588 1.192629 -0.505297 0.061 Uiso 1 1 calc R . . . .
C20 C 0.4916(5) 0.2765(6) 0.3346(5) 0.0568(19) Uani 1 1 d . . . . .
H20 H 0.552660 0.219520 0.350890 0.068 Uiso 1 1 calc R . . . .
C41 C 0.6538(5) -0.0893(6) 1.3110(4) 0.0531(18) Uani 1 1 d . . . . .
H41 H 0.613754 -0.023163 1.310740 0.064 Uiso 1 1 calc R . . . .
C8 C -0.3337(6) 0.8805(6) -0.1495(5) 0.060(2) Uani 1 1 d . . . . .
H8 H -0.391488 0.880306 -0.107697 0.071 Uiso 1 1 calc R . . . .
C21 C 0.4394(6) 0.3056(6) 0.2545(4) 0.057(2) Uani 1 1 d . . . . .
H21 H 0.462865 0.268437 0.215808 0.068 Uiso 1 1 calc R . . . .
B2 B 0.8148(6) -0.3613(6) 1.4027(4) 0.0379(17) Uani 1 1 d . . . . .
H2A H 0.812786 -0.378501 1.467753 0.045 Uiso 1 1 calc R . . . .
C13 C 0.2600(6) 0.4383(8) 0.0154(5) 0.075(3) Uani 1 1 d . . . . .
H13 H 0.267482 0.440273 -0.043427 0.090 Uiso 1 1 calc R . . . .
C14 C 0.3458(6) 0.4127(8) 0.0725(5) 0.078(3) Uani 1 1 d . . . . .
H14 H 0.422988 0.394881 0.062053 0.093 Uiso 1 1 calc R . . . .
B1 B -0.2054(6) 0.9037(6) -0.3676(5) 0.0418(18) Uani 1 1 d . . . . .
H1A H -0.270146 0.920351 -0.408129 0.050 Uiso 1 1 calc R . . . .
C29A C 0.6631(8) 0.1420(8) 0.9252(6) 0.047(3) Uani 0.67 1 d . . . A 1
H29A H 0.585307 0.153622 0.936243 0.056 Uiso 0.67 1 calc R . . A 1
C30A C 0.7463(8) 0.0932(8) 0.9849(6) 0.046(3) Uani 0.67 1 d . . . A 1
H30A H 0.736277 0.065889 1.046806 0.055 Uiso 0.67 1 calc R . . A 1
O3 O 0.6088(5) 0.1502(7) 0.1602(4) 0.101(2) Uani 1 1 d . . . . .
H3A H 0.630109 0.204949 0.119637 0.151 Uiso 1 1 d G . . . .
H3B H 0.643351 0.136887 0.209116 0.151 Uiso 1 1 d G . . . .
O1 O 0.4987(9) 0.5751(9) 0.1108(6) 0.062(3) Uani 0.5 1 d . . . . .
H1B H 0.538153 0.514807 0.113055 0.094 Uiso 0.5 1 d G . . . .
H1C H 0.471567 0.609380 0.058046 0.094 Uiso 0.5 1 d G . . . .
O4 O 0.6332(13) 0.3252(9) 0.0195(7) 0.109(5) Uani 0.5 1 d . . . . .
O2 O 0.6485(10) 0.3920(10) 0.1547(8) 0.100(4) Uani 0.5 1 d . . . . .
O5A O 0.8398(9) 0.3047(8) 0.9439(6) 0.066(3) Uani 0.5 1 d . . . B 2
C30B C 0.8195(14) 0.2089(16) 0.9536(10) 0.037(5) Uani 0.33 1 d . . . A 2
H30B H 0.853891 0.231283 0.992960 0.045 Uiso 0.33 1 calc R . . A 2
C29B C 0.7367(15) 0.2657(16) 0.8962(13) 0.047(5) Uani 0.33 1 d . . . A 2
H29B H 0.698504 0.335805 0.885568 0.056 Uiso 0.33 1 calc R . . A 2
O5B O 0.5580(14) 0.1154(17) 1.0141(11) 0.078(6) Uani 0.3 1 d . . . C 2
O5C O 0.566(3) 0.032(2) 0.9883(16) 0.086(9) Uani 0.2 1 d . . . C 2

loop_
_atom_site_aniso_label
_atom_site_aniso_U_11
_atom_site_aniso_U_22
_atom_site_aniso_U_33
_atom_site_aniso_U_23
_atom_site_aniso_U_13
_atom_site_aniso_U_12
Co2 0.0319(6) 0.0320(6) 0.0150(5) -0.0073(5) -0.0032(4) -0.0028(5)
Co1 0.0378(6) 0.0413(7) 0.0157(5) -0.0090(5) -0.0021(4) -0.0044(5)
Fe1 0.0362(5) 0.0380(5) 0.0209(4) -0.0116(4) 0.0033(3) -0.0090(4)
Fe2 0.0459(5) 0.0433(6) 0.0235(5) -0.0096(4) 0.0033(4) -0.0099(4)
N1 0.047(3) 0.038(3) 0.024(3) -0.010(2) 0.003(2) -0.008(3)
N3 0.037(3) 0.035(3) 0.021(2) -0.009(2) 0.001(2) -0.009(2)
N5 0.039(3) 0.044(3) 0.024(3) -0.011(2) 0.002(2) -0.008(2)
N4 0.049(3) 0.031(3) 0.022(3) -0.008(2) -0.001(2) -0.009(2)
N2 0.051(3) 0.034(3) 0.020(2) -0.010(2) 0.000(2) -0.001(2)
N22 0.049(3) 0.040(3) 0.018(2) -0.009(2) 0.003(2) -0.012(3)
N20 0.047(3) 0.043(3) 0.019(2) -0.006(2) 0.002(2) -0.012(3)
N9 0.046(3) 0.042(3) 0.022(3) -0.010(3) 0.000(2) -0.003(3)
N12 0.030(3) 0.045(3) 0.035(3) -0.013(3) 0.000(2) -0.004(2)
N7 0.044(3) 0.040(3) 0.030(3) -0.014(2) 0.006(2) -0.015(3)
N21 0.047(3) 0.050(3) 0.025(3) -0.013(2) 0.008(2) -0.017(3)
N13 0.037(3) 0.051(4) 0.029(3) -0.011(3) -0.005(2) -0.007(3)
N6 0.032(3) 0.042(3) 0.034(3) -0.010(2) -0.001(2) -0.010(2)
N11 0.037(3) 0.066(4) 0.031(3) -0.021(3) -0.002(2) -0.007(3)
N19 0.043(3) 0.048(3) 0.025(3) -0.011(2) 0.001(2) -0.007(3)
N18 0.044(3) 0.048(3) 0.024(3) -0.011(3) 0.000(2) -0.013(3)
N23 0.053(3) 0.050(4) 0.023(3) -0.009(3) 0.006(2) -0.008(3)
N10 0.044(3) 0.046(3) 0.026(3) -0.017(2) -0.001(2) -0.008(3)
N24 0.048(3) 0.046(3) 0.028(3) -0.014(3) 0.007(2) -0.011(3)
N16 0.076(4) 0.042(3) 0.030(3) -0.016(3) 0.016(3) -0.020(3)
N8 0.048(4) 0.070(4) 0.046(3) -0.028(3) 0.008(3) -0.016(3)
C12 0.041(4) 0.047(4) 0.023(3) -0.020(3) 0.003(3) -0.013(3)
C33 0.036(3) 0.040(4) 0.024(3) -0.005(3) -0.003(3) -0.007(3)
C19 0.028(3) 0.048(4) 0.037(4) -0.016(3) -0.003(3) -0.005(3)
N17 0.053(4) 0.069(4) 0.033(3) -0.009(3) -0.003(3) 0.002(3)
C4 0.048(4) 0.036(4) 0.025(3) -0.009(3) 0.008(3) -0.004(3)
C22 0.025(3) 0.040(4) 0.035(3) -0.003(3) -0.014(3) -0.001(3)
C37 0.048(4) 0.046(4) 0.027(3) -0.010(3) 0.011(3) -0.021(3)
C10 0.033(3) 0.035(4) 0.030(3) -0.010(3) 0.003(3) -0.001(3)
N15 0.044(3) 0.104(5) 0.025(3) -0.019(3) -0.005(2) 0.023(3)
C15 0.034(3) 0.046(4) 0.020(3) -0.009(3) -0.003(2) 0.001(3)
C7 0.044(4) 0.056(5) 0.035(4) -0.017(3) 0.007(3) -0.004(3)
C18 0.044(4) 0.049(4) 0.027(3) -0.015(3) -0.002(3) -0.006(3)
C39 0.054(4) 0.038(4) 0.030(3) -0.016(3) 0.000(3) -0.013(3)
C31 0.055(4) 0.034(4) 0.030(3) -0.013(3) 0.000(3) -0.004(3)
C34 0.035(3) 0.055(4) 0.033(3) -0.020(3) 0.003(3) -0.010(3)
C28 0.038(4) 0.043(4) 0.029(3) -0.006(3) -0.006(3) -0.003(3)
C36 0.036(3) 0.050(4) 0.028(3) -0.011(3) 0.007(3) -0.011(3)
C23 0.033(3) 0.053(4) 0.032(3) -0.011(3) -0.006(3) 0.003(3)
N14 0.043(4) 0.139(7) 0.024(3) -0.010(4) -0.004(3) 0.027(4)
C1 0.051(4) 0.038(4) 0.035(4) -0.015(3) 0.014(3) -0.013(3)
C16 0.037(4) 0.050(4) 0.028(3) -0.011(3) -0.001(3) -0.007(3)
C38 0.054(4) 0.046(4) 0.031(3) -0.011(3) 0.004(3) -0.016(3)
C25 0.028(3) 0.070(5) 0.029(4) 0.006(3) -0.008(3) -0.001(3)
C17 0.045(4) 0.039(4) 0.034(3) -0.010(3) -0.008(3) 0.001(3)
C35 0.041(4) 0.045(4) 0.036(4) -0.006(3) 0.007(3) -0.015(3)
C32 0.052(4) 0.047(4) 0.031(4) -0.009(3) 0.011(3) -0.006(3)
C40 0.059(4) 0.041(4) 0.035(4) -0.008(3) 0.001(3) -0.005(4)
C24 0.028(3) 0.075(5) 0.024(3) -0.012(3) -0.002(3) -0.003(3)
C3 0.074(5) 0.042(4) 0.022(3) -0.011(3) 0.000(3) 0.007(4)
C11 0.046(4) 0.052(4) 0.027(3) -0.015(3) 0.006(3) -0.020(3)
C6 0.068(5) 0.044(4) 0.026(3) -0.006(3) -0.007(3) -0.023(4)
C42 0.046(4) 0.046(4) 0.041(4) -0.021(3) 0.007(3) -0.008(3)
C26 0.056(4) 0.055(5) 0.042(4) -0.016(4) -0.015(3) 0.016(4)
C5 0.079(5) 0.043(4) 0.024(3) -0.014(3) 0.009(3) -0.025(4)
C27 0.060(5) 0.062(5) 0.040(4) -0.017(4) -0.013(3) -0.007(4)
C9 0.032(4) 0.065(5) 0.051(4) -0.015(4) -0.005(3) -0.004(3)
C2 0.074(5) 0.039(4) 0.037(4) -0.009(3) 0.018(3) -0.021(4)
C20 0.044(4) 0.063(5) 0.067(5) -0.038(4) -0.019(3) 0.016(4)
C41 0.051(4) 0.057(5) 0.052(4) -0.027(4) 0.007(3) 0.003(4)
C8 0.039(4) 0.081(6) 0.044(4) -0.008(4) 0.008(3) -0.007(4)
C21 0.054(4) 0.083(6) 0.044(4) -0.039(4) -0.011(3) -0.001(4)
B2 0.047(4) 0.048(5) 0.023(3) -0.012(3) 0.003(3) -0.020(4)
C13 0.046(4) 0.152(9) 0.038(4) -0.048(5) 0.006(3) -0.015(5)
C14 0.047(4) 0.154(9) 0.047(5) -0.060(5) -0.002(4) -0.003(5)
B1 0.044(4) 0.045(5) 0.033(4) -0.009(4) -0.010(3) -0.007(4)
C29A 0.036(5) 0.068(7) 0.025(5) -0.012(5) 0.005(4) 0.009(5)
C30A 0.044(6) 0.059(7) 0.018(5) -0.003(4) 0.006(4) 0.011(5)
O3 0.083(5) 0.150(7) 0.073(4) -0.054(4) -0.009(4) 0.005(4)
O1 0.069(7) 0.063(7) 0.053(6) -0.015(5) 0.004(5) -0.018(6)
O4 0.217(15) 0.047(7) 0.051(7) -0.020(6) 0.039(8) -0.005(8)
O2 0.089(9) 0.094(10) 0.098(10) -0.014(8) 0.004(7) -0.011(8)
O5A 0.126(9) 0.044(6) 0.032(5) -0.010(5) -0.016(5) -0.025(6)
C30B 0.038(10) 0.061(14) 0.009(8) -0.007(8) -0.003(7) -0.008(10)
C29B 0.041(11) 0.045(13) 0.051(13) -0.021(11) -0.002(9) 0.008(10)
O5B 0.055(11) 0.108(17) 0.053(11) -0.014(11) 0.013(9) 0.000(11)
O5C 0.16(3) 0.06(2) 0.035(15) -0.027(14) 0.001(16) 0.001(19)

loop_
_atom_type_symbol
_atom_type_description
_atom_type_scat_dispersion_real
_atom_type_scat_dispersion_imag
_atom_type_scat_source
C C 0.0033 0.0016 'International Tables Vol C Tables 4.2.6.8 and 6.1.1.4'
H H 0.0000 0.0000 'International Tables Vol C Tables 4.2.6.8 and 6.1.1.4'
B B 0.0013 0.0007 'International Tables Vol C Tables 4.2.6.8 and 6.1.1.4'
Co Co 0.3494 0.9721 'International Tables Vol C Tables 4.2.6.8 and 6.1.1.4'
Fe Fe 0.3463 0.8444 'International Tables Vol C Tables 4.2.6.8 and 6.1.1.4'
N N 0.0061 0.0033 'International Tables Vol C Tables 4.2.6.8 and 6.1.1.4'
O O 0.0106 0.0060 'International Tables Vol C Tables 4.2.6.8 and 6.1.1.4'

loop_
_geom_angle_atom_site_label_1
_geom_angle_atom_site_label_2
_geom_angle_atom_site_label_3
_geom_angle
_geom_angle_site_symmetry_1
_geom_angle_site_symmetry_3
_geom_angle_publ_flag
N7 Co2 N7 180.0 2_666 1_646 ?
N16 Co2 N7 92.72(18) . 1_646 ?
N16 Co2 N7 92.72(18) 2_757 2_666 ?
N16 Co2 N7 87.28(18) 2_757 1_646 ?
N16 Co2 N7 87.28(18) . 2_666 ?
N16 Co2 N16 180.0 2_757 . ?
N16 Co2 N15 90.4(2) . 2_757 ?
N16 Co2 N15 89.6(2) 2_757 2_757 ?
N16 Co2 N15 90.4(2) 2_757 . ?
N16 Co2 N15 89.6(2) . . ?
N15 Co2 N7 88.7(2) . 1_646 ?
N15 Co2 N7 91.3(2) . 2_666 ?
N15 Co2 N7 91.3(2) 2_757 1_646 ?
N15 Co2 N7 88.7(2) 2_757 2_666 ?
N15 Co2 N15 180.0(3) . 2_757 ?
N9 Co1 N9 180.0 . 2_565 ?
N9 Co1 N18 91.37(19) . 1_464 ?
N9 Co1 N18 91.37(19) 2_565 2_656 ?
N9 Co1 N18 88.63(19) . 2_656 ?
N9 Co1 N18 88.63(19) 2_565 1_464 ?
N9 Co1 N10 90.61(19) . . ?
N9 Co1 N10 90.61(19) 2_565 2_565 ?
N9 Co1 N10 89.39(19) . 2_565 ?
N9 Co1 N10 89.39(19) 2_565 . ?
N18 Co1 N18 180.0 2_656 1_464 ?
N18 Co1 N10 89.63(18) 1_464 2_565 ?
N18 Co1 N10 90.37(18) 2_656 2_565 ?
N18 Co1 N10 89.63(18) 2_656 . ?
N18 Co1 N10 90.37(18) 1_464 . ?
N10 Co1 N10 180.0 . 2_565 ?
N1 Fe1 N3 88.6(2) . . ?
N5 Fe1 N1 88.0(2) . . ?
N5 Fe1 N3 88.42(19) . . ?
C12 Fe1 N1 178.0(2) . . ?
C12 Fe1 N3 89.6(2) . . ?
C12 Fe1 N5 91.1(2) . . ?
C12 Fe1 C11 90.1(3) . . ?
C10 Fe1 N1 97.6(2) . . ?
C10 Fe1 N3 173.7(2) . . ?
C10 Fe1 N5 90.6(2) . . ?
C10 Fe1 C12 84.2(2) . . ?
C10 Fe1 C11 89.5(2) . . ?
C11 Fe1 N1 90.8(2) . . ?
C11 Fe1 N3 91.7(2) . . ?
C11 Fe1 N5 178.7(3) . . ?
N19 Fe2 N21 87.8(2) . . ?
N23 Fe2 N21 88.4(2) . . ?
N23 Fe2 N19 89.4(2) . . ?
C33 Fe2 N21 92.4(2) . . ?
C33 Fe2 N19 92.5(2) . . ?
C33 Fe2 N23 177.9(2) . . ?
C33 Fe2 C31 85.6(2) . . ?
C33 Fe2 C32 87.7(3) . . ?
C31 Fe2 N21 90.9(2) . . ?
C31 Fe2 N19 177.6(2) . . ?
C31 Fe2 N23 92.5(2) . . ?
C32 Fe2 N21 179.9(3) . . ?
C32 Fe2 N19 92.2(2) . . ?
C32 Fe2 N23 91.4(3) . . ?
C32 Fe2 C31 89.1(3) . . ?
N2 N1 Fe1 119.5(3) . . ?
C1 N1 Fe1 133.9(4) . . ?
C1 N1 N2 106.4(5) . . ?
N4 N3 Fe1 119.9(4) . . ?
C4 N3 Fe1 132.0(4) . . ?
C4 N3 N4 107.3(5) . . ?
N6 N5 Fe1 119.4(3) . . ?
C7 N5 Fe1 133.5(4) . . ?
C7 N5 N6 107.1(5) . . ?
N3 N4 C6 108.6(5) . . ?
N3 N4 B1 118.4(5) . . ?
C6 N4 B1 132.9(6) . . ?
N1 N2 B1 118.1(5) . . ?
C3 N2 N1 109.3(5) . . ?
C3 N2 B1 132.6(5) . . ?
N21 N22 B2 117.4(5) . . ?
C39 N22 N21 109.2(5) . . ?
C39 N22 B2 133.1(5) . . ?
N19 N20 B2 117.5(5) . . ?
C36 N20 N19 109.2(5) . . ?
C36 N20 B2 133.2(5) . . ?
C12 N9 Co1 159.1(5) . . ?
N13 N12 C19 114.5(5) . . ?
C10 N7 Co2 162.9(4) . 1_464 ?
N22 N21 Fe2 119.5(4) . . ?
C37 N21 Fe2 134.1(4) . . ?
C37 N21 N22 106.2(5) . . ?
N12 N13 C22 112.1(5) . . ?
N5 N6 B1 118.6(5) . . ?
C9 N6 N5 108.7(5) . . ?
C9 N6 B1 132.7(5) . . ?
C15 N11 C16 127.0(5) . . ?
C15 N11 C14 108.0(5) . . ?
C14 N11 C16 124.7(5) . . ?
N20 N19 Fe2 119.7(4) . . ?
C34 N19 Fe2 133.6(4) . . ?
C34 N19 N20 106.4(5) . . ?
C33 N18 Co1 168.9(5) . 1_646 ?
N24 N23 Fe2 119.0(4) . . ?
C40 N23 Fe2 132.9(4) . . ?
C40 N23 N24 107.9(5) . . ?
C15 N10 Co1 127.3(4) . . ?
C15 N10 C13 105.1(5) . . ?
C13 N10 Co1 127.5(4) . . ?
N23 N24 B2 118.8(5) . . ?
C42 N24 N23 108.2(5) . . ?
C42 N24 B2 132.8(5) . . ?
C31 N16 Co2 167.2(5) . . ?
N9 C12 Fe1 172.8(5) . . ?
N18 C33 Fe2 177.2(6) . . ?
C18 C19 N12 125.9(6) . . ?
C18 C19 C20 120.2(6) . . ?
C20 C19 N12 113.8(6) . . ?
N3 C4 H4 124.7 . . ?
N3 C4 C5 110.5(6) . . ?
C5 C4 H4 124.7 . . ?
C23 C22 N13 116.1(6) . . ?
C27 C22 N13 122.7(6) . . ?
C27 C22 C23 121.3(6) . . ?
N21 C37 H37 124.6 . . ?
N21 C37 C38 110.9(5) . . ?
C38 C37 H37 124.6 . . ?
N7 C10 Fe1 170.6(5) . . ?
C28 N15 Co2 129.3(5) . . ?
C28 N15 C30A 100.3(6) . . ?
C28 N15 C30B 98.6(7) . . ?
C30A N15 Co2 125.6(5) . . ?
C30B N15 Co2 113.7(6) . . ?
N11 C15 H15 124.1 . . ?
N10 C15 N11 111.7(5) . . ?
N10 C15 H15 124.1 . . ?
N5 C7 H7 125.1 . . ?
N5 C7 C8 109.7(6) . . ?
C8 C7 H7 125.1 . . ?
C19 C18 H18 119.8 . . ?
C19 C18 C17 120.5(6) . . ?
C17 C18 H18 119.8 . . ?
N22 C39 H39 125.5 . . ?
N22 C39 C38 109.0(5) . . ?
C38 C39 H39 125.5 . . ?
N16 C31 Fe2 175.4(6) . . ?
N19 C34 H34 125.2 . . ?
N19 C34 C35 109.7(5) . . ?
C35 C34 H34 125.2 . . ?
N15 C28 H28 121.6 . . ?
N15 C28 N14 116.8(6) . . ?
N14 C28 H28 121.6 . . ?
N20 C36 H36 125.5 . . ?
N20 C36 C35 109.0(5) . . ?
C35 C36 H36 125.5 . . ?
C22 C23 H23 120.0 . . ?
C22 C23 C24 120.0(6) . . ?
C24 C23 H23 120.0 . . ?
C28 N14 C25 128.7(6) . . ?
C28 N14 C29A 102.7(6) . . ?
C28 N14 C29B 94.0(8) . . ?
C25 N14 C29B 117.6(9) . . ?
C29A N14 C25 124.1(6) . . ?
N1 C1 H1 124.9 . . ?
N1 C1 C2 110.2(6) . . ?
C2 C1 H1 124.9 . . ?
C17 C16 N11 118.1(6) . . ?
C21 C16 N11 119.4(6) . . ?
C21 C16 C17 122.6(6) . . ?
C37 C38 C39 104.6(6) . . ?
C37 C38 H38 127.7 . . ?
C39 C38 H38 127.7 . . ?
C24 C25 N14 118.9(7) . . ?
C24 C25 C26 121.9(6) . . ?
C26 C25 N14 119.3(6) . . ?
C18 C17 C16 117.9(6) . . ?
C18 C17 H17 121.1 . . ?
C16 C17 H17 121.1 . . ?
C34 C35 H35 127.1 . . ?
C36 C35 C34 105.8(6) . . ?
C36 C35 H35 127.1 . . ?
N17 C32 Fe2 179.3(6) . . ?
N23 C40 H40 125.4 . . ?
N23 C40 C41 109.3(6) . . ?
C41 C40 H40 125.4 . . ?
C23 C24 H24 121.0 . . ?
C25 C24 C23 118.1(6) . . ?
C25 C24 H24 121.0 . . ?
N2 C3 H3 125.9 . . ?
N2 C3 C2 108.2(6) . . ?
C2 C3 H3 125.9 . . ?
N8 C11 Fe1 178.7(6) . . ?
N4 C6 H6 125.3 . . ?
N4 C6 C5 109.5(6) . . ?
C5 C6 H6 125.3 . . ?
N24 C42 H42 125.5 . . ?
N24 C42 C41 109.0(6) . . ?
C41 C42 H42 125.5 . . ?
C25 C26 H26 121.1 . . ?
C27 C26 C25 117.9(7) . . ?
C27 C26 H26 121.1 . . ?
C4 C5 H5 128.0 . . ?
C6 C5 C4 104.1(6) . . ?
C6 C5 H5 128.0 . . ?
C22 C27 C26 120.9(7) . . ?
C22 C27 H27 119.5 . . ?
C26 C27 H27 119.5 . . ?
N6 C9 H9 125.2 . . ?
N6 C9 C8 109.6(6) . . ?
C8 C9 H9 125.2 . . ?
C1 C2 C3 105.8(6) . . ?
C1 C2 H2 127.1 . . ?
C3 C2 H2 127.1 . . ?
C19 C20 H20 119.9 . . ?
C21 C20 C19 120.3(7) . . ?
C21 C20 H20 119.9 . . ?
C40 C41 H41 127.2 . . ?
C42 C41 C40 105.6(6) . . ?
C42 C41 H41 127.2 . . ?
C7 C8 H8 127.6 . . ?
C9 C8 C7 104.9(6) . . ?
C9 C8 H8 127.6 . . ?
C16 C21 C20 118.5(6) . . ?
C16 C21 H21 120.7 . . ?
C20 C21 H21 120.7 . . ?
N22 B2 H2A 111.1 . . ?
N20 B2 N22 106.0(5) . . ?
N20 B2 H2A 111.1 . . ?
N24 B2 N22 108.0(5) . . ?
N24 B2 N20 109.5(5) . . ?
N24 B2 H2A 111.1 . . ?
N10 C13 H13 124.8 . . ?
C14 C13 N10 110.4(6) . . ?
C14 C13 H13 124.8 . . ?
N11 C14 H14 127.7 . . ?
C13 C14 N11 104.7(6) . . ?
C13 C14 H14 127.7 . . ?
N4 B1 N2 107.9(5) . . ?
N4 B1 N6 106.3(5) . . ?
N4 B1 H1A 111.7 . . ?
N2 B1 N6 107.4(5) . . ?
N2 B1 H1A 111.7 . . ?
N6 B1 H1A 111.7 . . ?
N14 C29A H29A 127.5 . . ?
C30A C29A N14 105.0(7) . . ?
C30A C29A H29A 127.5 . . ?
N15 C30A H30A 125.0 . . ?
C29A C30A N15 110.1(7) . . ?
C29A C30A H30A 125.0 . . ?
H3A O3 H3B 109.4 . . ?
H1B O1 H1C 109.5 . . ?
N15 C30B H30B 126.9 . . ?
C29B C30B N15 106.3(14) . . ?
C29B C30B H30B 126.9 . . ?
N14 C29B H29B 129.2 . . ?
C30B C29B N14 101.7(15) . . ?
C30B C29B H29B 129.2 . . ?

loop_
_geom_bond_atom_site_label_1
_geom_bond_atom_site_label_2
_geom_bond_distance
_geom_bond_site_symmetry_2
_geom_bond_publ_flag
Co2 N7 2.115(5) 1_646 ?
Co2 N7 2.115(5) 2_666 ?
Co2 N16 2.064(5) 2_757 ?
Co2 N16 2.064(5) . ?
Co2 N15 2.072(5) . ?
Co2 N15 2.072(5) 2_757 ?
Co1 N9 2.080(5) 2_565 ?
Co1 N9 2.080(5) . ?
Co1 N18 2.091(5) 2_656 ?
Co1 N18 2.091(5) 1_464 ?
Co1 N10 2.092(5) 2_565 ?
Co1 N10 2.092(5) . ?
Fe1 N1 1.973(5) . ?
Fe1 N3 1.974(5) . ?
Fe1 N5 1.954(5) . ?
Fe1 C12 1.899(7) . ?
Fe1 C10 1.892(6) . ?
Fe1 C11 1.925(6) . ?
Fe2 N21 1.975(5) . ?
Fe2 N19 1.963(5) . ?
Fe2 N23 1.963(5) . ?
Fe2 C33 1.903(7) . ?
Fe2 C31 1.929(6) . ?
Fe2 C32 1.925(7) . ?
N1 N2 1.363(6) . ?
N1 C1 1.340(7) . ?
N3 N4 1.348(6) . ?
N3 C4 1.337(7) . ?
N5 N6 1.363(6) . ?
N5 C7 1.340(7) . ?
N4 C6 1.348(7) . ?
N4 B1 1.521(9) . ?
N2 C3 1.342(7) . ?
N2 B1 1.530(8) . ?
N22 N21 1.376(6) . ?
N22 C39 1.335(7) . ?
N22 B2 1.536(8) . ?
N20 N19 1.376(6) . ?
N20 C36 1.335(7) . ?
N20 B2 1.526(8) . ?
N9 C12 1.146(7) . ?
N12 N13 1.246(6) . ?
N12 C19 1.434(7) . ?
N7 C10 1.158(7) . ?
N21 C37 1.338(7) . ?
N13 C22 1.439(7) . ?
N6 C9 1.335(7) . ?
N6 B1 1.539(8) . ?
N11 C15 1.326(7) . ?
N11 C16 1.449(7) . ?
N11 C14 1.389(8) . ?
N19 C34 1.348(7) . ?
N18 C33 1.154(7) . ?
N23 N24 1.372(6) . ?
N23 C40 1.331(8) . ?
N10 C15 1.318(7) . ?
N10 C13 1.380(8) . ?
N24 C42 1.357(8) . ?
N24 B2 1.511(9) . ?
N16 C31 1.132(7) . ?
N8 C11 1.137(7) . ?
C19 C18 1.362(8) . ?
C19 C20 1.385(9) . ?
N17 C32 1.143(8) . ?
C4 H4 0.9500 . ?
C4 C5 1.384(8) . ?
C22 C23 1.353(8) . ?
C22 C27 1.351(9) . ?
C37 H37 0.9500 . ?
C37 C38 1.382(8) . ?
N15 C28 1.277(7) . ?
N15 C30A 1.415(10) . ?
N15 C30B 1.70(2) . ?
C15 H15 0.9500 . ?
C7 H7 0.9500 . ?
C7 C8 1.386(9) . ?
C18 H18 0.9500 . ?
C18 C17 1.382(8) . ?
C39 H39 0.9500 . ?
C39 C38 1.386(8) . ?
C34 H34 0.9500 . ?
C34 C35 1.383(8) . ?
C28 H28 0.9500 . ?
C28 N14 1.309(8) . ?
C36 H36 0.9500 . ?
C36 C35 1.369(8) . ?
C23 H23 0.9500 . ?
C23 C24 1.392(8) . ?
N14 C25 1.435(8) . ?
N14 C29A 1.406(9) . ?
N14 C29B 1.85(2) . ?
C1 H1 0.9500 . ?
C1 C2 1.368(9) . ?
C16 C17 1.391(8) . ?
C16 C21 1.353(9) . ?
C38 H38 0.9500 . ?
C25 C24 1.375(9) . ?
C25 C26 1.382(9) . ?
C17 H17 0.9500 . ?
C35 H35 0.9500 . ?
C40 H40 0.9500 . ?
C40 C41 1.403(9) . ?
C24 H24 0.9500 . ?
C3 H3 0.9500 . ?
C3 C2 1.372(9) . ?
C6 H6 0.9500 . ?
C6 C5 1.375(9) . ?
C42 H42 0.9500 . ?
C42 C41 1.366(9) . ?
C26 H26 0.9500 . ?
C26 C27 1.374(9) . ?
C5 H5 0.9500 . ?
C27 H27 0.9500 . ?
C9 H9 0.9500 . ?
C9 C8 1.369(9) . ?
C2 H2 0.9500 . ?
C20 H20 0.9500 . ?
C20 C21 1.379(9) . ?
C41 H41 0.9500 . ?
C8 H8 0.9500 . ?
C21 H21 0.9500 . ?
B2 H2A 1.0000 . ?
C13 H13 0.9500 . ?
C13 C14 1.354(9) . ?
C14 H14 0.9500 . ?
B1 H1A 1.0000 . ?
C29A H29A 0.9500 . ?
C29A C30A 1.352(12) . ?
C30A H30A 0.9500 . ?
O3 H3A 0.8712 . ?
O3 H3B 0.8696 . ?
O1 H1B 0.8696 . ?
O1 H1C 0.8705 . ?
C30B H30B 0.9500 . ?
C30B C29B 1.35(2) . ?
C29B H29B 0.9500 . ?
O5B O5C 1.35(3) . ?

loop_
_geom_hbond_atom_site_label_D
_geom_hbond_atom_site_label_H
_geom_hbond_atom_site_label_A
_geom_hbond_distance_DH
_geom_hbond_distance_HA
_geom_hbond_distance_DA
_geom_hbond_angle_DHA
_geom_hbond_site_symmetry_A
_geom_hbond_publ_flag
O3 H3A O4 0.87 1.86 2.704(13) 162.6 . yes
O1 H1B O2 0.87 1.89 2.718(17) 157.5 . yes
O1 H1C O4 0.87 1.73 2.549(18) 155.3 2_665 yes

loop_
_geom_torsion_atom_site_label_1
_geom_torsion_atom_site_label_2
_geom_torsion_atom_site_label_3
_geom_torsion_atom_site_label_4
_geom_torsion
_geom_torsion_site_symmetry_1
_geom_torsion_site_symmetry_2
_geom_torsion_site_symmetry_3
_geom_torsion_site_symmetry_4
_geom_torsion_publ_flag
Co2 N15 C28 N14 178.3(6) . . . . ?
Co2 N15 C30A C29A -168.3(7) . . . . ?
Co2 N15 C30B C29B 165.7(11) . . . . ?
Co1 N10 C15 N11 177.5(4) . . . . ?
Co1 N10 C13 C14 -177.6(6) . . . . ?
Fe1 N1 N2 C3 -174.1(4) . . . . ?
Fe1 N1 N2 B1 6.7(6) . . . . ?
Fe1 N1 C1 C2 173.4(4) . . . . ?
Fe1 N3 N4 C6 -171.3(4) . . . . ?
Fe1 N3 N4 B1 5.7(6) . . . . ?
Fe1 N3 C4 C5 170.1(4) . . . . ?
Fe1 N5 N6 C9 -179.3(4) . . . . ?
Fe1 N5 N6 B1 3.2(7) . . . . ?
Fe1 N5 C7 C8 179.4(5) . . . . ?
Fe2 N21 C37 C38 174.5(5) . . . . ?
Fe2 N19 C34 C35 172.6(4) . . . . ?
Fe2 N23 N24 C42 176.5(4) . . . . ?
Fe2 N23 N24 B2 1.4(7) . . . . ?
Fe2 N23 C40 C41 -175.2(4) . . . . ?
N1 N2 C3 C2 -0.7(7) . . . . ?
N1 N2 B1 N4 -61.3(6) . . . . ?
N1 N2 B1 N6 52.9(7) . . . . ?
N1 C1 C2 C3 -0.5(7) . . . . ?
N3 N4 C6 C5 0.0(6) . . . . ?
N3 N4 B1 N2 54.0(6) . . . . ?
N3 N4 B1 N6 -60.9(6) . . . . ?
N3 C4 C5 C6 -0.7(6) . . . . ?
N5 N6 C9 C8 -0.7(8) . . . . ?
N5 N6 B1 N4 56.0(7) . . . . ?
N5 N6 B1 N2 -59.3(7) . . . . ?
N5 C7 C8 C9 0.6(8) . . . . ?
N4 N3 C4 C5 0.7(6) . . . . ?
N4 C6 C5 C4 0.5(7) . . . . ?
N2 N1 C1 C2 0.1(7) . . . . ?
N2 C3 C2 C1 0.7(7) . . . . ?
N22 N21 C37 C38 -0.9(7) . . . . ?
N22 C39 C38 C37 0.8(7) . . . . ?
N20 N19 C34 C35 -1.2(6) . . . . ?
N20 C36 C35 C34 -2.0(7) . . . . ?
N12 N13 C22 C23 -176.7(5) . . . . ?
N12 N13 C22 C27 3.2(8) . . . . ?
N12 C19 C18 C17 179.9(5) . . . . ?
N12 C19 C20 C21 179.2(6) . . . . ?
N21 N22 C39 C38 -1.4(7) . . . . ?
N21 N22 B2 N20 59.3(7) . . . . ?
N21 N22 B2 N24 -57.9(7) . . . . ?
N21 C37 C38 C39 0.1(7) . . . . ?
N13 N12 C19 C18 1.0(8) . . . . ?
N13 N12 C19 C20 177.6(5) . . . . ?
N13 C22 C23 C24 178.8(5) . . . . ?
N13 C22 C27 C26 -178.6(6) . . . . ?
N6 N5 C7 C8 -1.0(7) . . . . ?
N6 C9 C8 C7 0.0(9) . . . . ?
N11 C16 C17 C18 177.6(5) . . . . ?
N11 C16 C21 C20 -178.0(6) . . . . ?
N19 N20 C36 C35 1.3(7) . . . . ?
N19 N20 B2 N22 -61.3(7) . . . . ?
N19 N20 B2 N24 54.9(7) . . . . ?
N19 C34 C35 C36 2.0(7) . . . . ?
N23 N24 C42 C41 -0.7(7) . . . . ?
N23 N24 B2 N22 57.3(6) . . . . ?
N23 N24 B2 N20 -57.7(6) . . . . ?
N23 C40 C41 C42 -0.6(8) . . . . ?
N10 C13 C14 N11 1.1(10) . . . . ?
N24 N23 C40 C41 0.2(7) . . . . ?
N24 C42 C41 C40 0.8(7) . . . . ?
C19 N12 N13 C22 178.7(4) . . . . ?
C19 C18 C17 C16 -0.4(9) . . . . ?
C19 C20 C21 C16 1.3(11) . . . . ?
C4 N3 N4 C6 -0.4(6) . . . . ?
C4 N3 N4 B1 176.5(5) . . . . ?
C22 C23 C24 C25 0.4(9) . . . . ?
N15 C28 N14 C25 179.4(8) . . . . ?
N15 C28 N14 C29A -24.1(10) . . . . ?
N15 C28 N14 C29B 48.8(9) . . . . ?
N15 C30B C29B N14 -0.8(14) . . . . ?
C15 N11 C16 C17 -41.7(9) . . . . ?
C15 N11 C16 C21 138.2(7) . . . . ?
C15 N11 C14 C13 -0.2(9) . . . . ?
C15 N10 C13 C14 -1.6(9) . . . . ?
C7 N5 N6 C9 1.0(7) . . . . ?
C7 N5 N6 B1 -176.5(5) . . . . ?
C18 C19 C20 C21 -4.0(10) . . . . ?
C39 N22 N21 Fe2 -174.8(4) . . . . ?
C39 N22 N21 C37 1.4(7) . . . . ?
C39 N22 B2 N20 -127.0(7) . . . . ?
C39 N22 B2 N24 115.8(7) . . . . ?
C28 N15 C30A C29A -11.1(10) . . . . ?
C28 N15 C30B C29B 25.7(13) . . . . ?
C28 N14 C25 C24 -155.6(8) . . . . ?
C28 N14 C25 C26 24.3(12) . . . . ?
C28 N14 C29A C30A 13.8(10) . . . . ?
C28 N14 C29B C30B -23.3(13) . . . . ?
C36 N20 N19 Fe2 -174.9(4) . . . . ?
C36 N20 N19 C34 0.0(6) . . . . ?
C36 N20 B2 N22 115.7(7) . . . . ?
C36 N20 B2 N24 -128.1(7) . . . . ?
C23 C22 C27 C26 1.4(10) . . . . ?
N14 C25 C24 C23 -179.9(6) . . . . ?
N14 C25 C26 C27 -179.9(6) . . . . ?
N14 C29A C30A N15 -1.8(12) . . . . ?
C1 N1 N2 C3 0.4(6) . . . . ?
C1 N1 N2 B1 -178.9(5) . . . . ?
C16 N11 C15 N10 -175.5(6) . . . . ?
C16 N11 C14 C13 174.6(7) . . . . ?
C25 N14 C29A C30A 171.8(9) . . . . ?
C25 N14 C29B C30B -161.4(10) . . . . ?
C25 C26 C27 C22 -0.8(11) . . . . ?
C17 C16 C21 C20 1.8(10) . . . . ?
C40 N23 N24 C42 0.3(7) . . . . ?
C40 N23 N24 B2 -174.7(5) . . . . ?
C24 C25 C26 C27 0.1(10) . . . . ?
C3 N2 B1 N4 119.7(7) . . . . ?
C3 N2 B1 N6 -126.1(6) . . . . ?
C6 N4 B1 N2 -129.9(6) . . . . ?
C6 N4 B1 N6 115.2(6) . . . . ?
C42 N24 B2 N22 -116.3(7) . . . . ?
C42 N24 B2 N20 128.7(6) . . . . ?
C26 C25 C24 C23 0.1(10) . . . . ?
C27 C22 C23 C24 -1.1(9) . . . . ?
C9 N6 B1 N4 -120.8(7) . . . . ?
C9 N6 B1 N2 124.0(7) . . . . ?
C20 C19 C18 C17 3.5(9) . . . . ?
C21 C16 C17 C18 -2.3(9) . . . . ?
B2 N22 N21 Fe2 0.3(7) . . . . ?
B2 N22 N21 C37 176.5(5) . . . . ?
B2 N22 C39 C38 -175.4(6) . . . . ?
B2 N20 N19 Fe2 2.7(7) . . . . ?
B2 N20 N19 C34 177.6(5) . . . . ?
B2 N20 C36 C35 -175.8(6) . . . . ?
B2 N24 C42 C41 173.4(6) . . . . ?
C13 N10 C15 N11 1.5(8) . . . . ?
C14 N11 C15 N10 -0.9(8) . . . . ?
C14 N11 C16 C17 144.6(7) . . . . ?
C14 N11 C16 C21 -35.6(10) . . . . ?
B1 N4 C6 C5 -176.4(6) . . . . ?
B1 N2 C3 C2 178.4(6) . . . . ?
B1 N6 C9 C8 176.3(7) . . . . ?
C29A N14 C25 C24 52.3(12) . . . . ?
C29A N14 C25 C26 -127.7(9) . . . . ?
C30A N15 C28 N14 22.3(9) . . . . ?
C30B N15 C28 N14 -51.2(9) . . . . ?
C29B N14 C25 C24 -34.3(10) . . . . ?
C29B N14 C25 C26 145.7(8) . . . . ?
